data_1516263
loop_
_publ_author_name
'Mirabdolbaghi, Roya'
'Dudding, Travis'
'Stamatatos, Theocharis'

_publ_section_title
;
 A Class of Phase-Transfer Catalyst with Interionic Strain: Insight into
 the Bonding of Disubstituted N- vs Carbene-Stabilized N(I)-Centered
 Cations.
;
_journal_issue 11
_journal_name_full 'Organic letters'
_journal_page_first 2790
_journal_page_last 2793
_journal_paper_doi 10.1021/ol501068f
_journal_volume 16
_journal_year 2014
_chemical_formula_moiety 'C20 H38 N5, 3(C2 H F3 O2), Cl'
_chemical_formula_sum 'C26 H41 Cl F9 N5 O6'
_chemical_formula_weight 726.09
_chemical_name_systematic
; 
 ? 
;
_space_group_IT_number 14
_symmetry_cell_setting monoclinic
_symmetry_space_group_name_Hall '-P 2ybc'
_symmetry_space_group_name_H-M 'P 1 21/c 1'
_atom_sites_solution_hydrogens geom
_atom_sites_solution_primary direct
_atom_sites_solution_secondary difmap
_audit_creation_date '17 December 2013'
_audit_creation_method 'SHELXL-97, manual editing plus enCIFer'
_cell_angle_alpha 90.00
_cell_angle_beta 90.328(7)
_cell_angle_gamma 90.00
_cell_formula_units_Z 4
_cell_length_a 16.646(4)
_cell_length_b 22.121(5)
_cell_length_c 9.329(2)
_cell_measurement_reflns_used 1234
_cell_measurement_temperature 150(2)
_cell_measurement_theta_max 24.38
_cell_measurement_theta_min 3.24
_cell_volume 3435.1(14)
_computing_cell_refinement 'APEX2 '
_computing_data_collection 'APEX2 (Bruker, 2006)'
_computing_data_reduction 'SAINT+ (Bruker, 1997-2005)'
_computing_molecular_graphics 'SHELXTL '
_computing_publication_material 'SHELXTL '
_computing_structure_refinement 'SHELXTL '
_computing_structure_solution 'SHELXTL (Bruker 2001)'
_diffrn_ambient_temperature 150(2)
_diffrn_measured_fraction_theta_full 0.888
_diffrn_measured_fraction_theta_max 0.888
_diffrn_measurement_device_type 'Bruker X8 Kappa CCD APEX II'
_diffrn_measurement_method 'omega/phi scans'
_diffrn_radiation_monochromator graphite
_diffrn_radiation_source 'fine-focus sealed tube'
_diffrn_radiation_type MoK\a
_diffrn_radiation_wavelength 0.71073
_diffrn_reflns_av_R_equivalents 0.0860
_diffrn_reflns_av_sigmaI/netI 0.1276
_diffrn_reflns_limit_h_max 19
_diffrn_reflns_limit_h_min -19
_diffrn_reflns_limit_k_max 26
_diffrn_reflns_limit_k_min -20
_diffrn_reflns_limit_l_max 10
_diffrn_reflns_limit_l_min -11
_diffrn_reflns_number 16450
_diffrn_reflns_theta_full 25.03
_diffrn_reflns_theta_max 25.03
_diffrn_reflns_theta_min 3.68
_exptl_absorpt_coefficient_mu 0.205
_exptl_absorpt_correction_T_max 0.9919
_exptl_absorpt_correction_T_min 0.9680
_exptl_absorpt_correction_type multi-scan
_exptl_absorpt_process_details
;
 SADABS (Sheldrick, 1997)
;
_exptl_crystal_colour colourless
_exptl_crystal_density_diffrn 1.404
_exptl_crystal_density_method 'not measured'
_exptl_crystal_description plate
_exptl_crystal_F_000 1512
_exptl_crystal_size_max 0.16
_exptl_crystal_size_mid 0.08
_exptl_crystal_size_min 0.04
_refine_diff_density_max 0.946
_refine_diff_density_min -0.921
_refine_diff_density_rms 0.241
_refine_ls_extinction_method none
_refine_ls_goodness_of_fit_ref 2.637
_refine_ls_hydrogen_treatment mixed
_refine_ls_matrix_type full
_refine_ls_number_parameters 437
_refine_ls_number_reflns 5386
_refine_ls_number_restraints 24
_refine_ls_restrained_S_all 2.635
_refine_ls_R_factor_all 0.3472
_refine_ls_R_factor_gt 0.2940
_refine_ls_shift/su_max 0.001
_refine_ls_shift/su_mean 0.000
_refine_ls_structure_factor_coef Fsqd
_refine_ls_weighting_details 'calc w=1/[\s^2^(Fo^2^)+(0.2000P)^2^+0.0000P] where P=(Fo^2^+2Fc^2^)/3'
_refine_ls_weighting_scheme calc
_refine_ls_wR_factor_gt 0.6423
_refine_ls_wR_factor_ref 0.6581
_reflns_number_gt 3445
_reflns_number_total 5386
_reflns_threshold_expression >2sigma(I)
_cod_data_source_file ol501068f_si_003.cif
_cod_data_source_block rm06493
_cod_depositor_comments
;
The following automatic conversions were performed:

'_symmetry_cell_setting' value 'Monoclinic' changed to 'monoclinic'
according to
/usr/data/users/saulius/crontab/automatic-downloads/rss-feeds/ACS/lib/dictionaries/cif_core.dic
dictionary named 'cif_core.dic' version 2.4.2 from 2011-04-26.

Automatic conversion script
Id: cif_fix_values 2281 2013-09-26 08:29:07Z andrius 

 Adding full bibliography for 1516262--1516263.cif.
;
_cod_original_sg_symbol_H-M 'P 21/c'
_cod_database_code 1516263

loop_
_symmetry_equiv_pos_as_xyz
'x, y, z'
'-x, y+1/2, -z+1/2'
'-x, -y, -z'
'x, -y-1/2, z-1/2'

loop_
_atom_site_label
_atom_site_type_symbol
_atom_site_fract_x
_atom_site_fract_y
_atom_site_fract_z
_atom_site_U_iso_or_equiv
_atom_site_adp_type
_atom_site_occupancy
_atom_site_symmetry_multiplicity
_atom_site_calc_flag
_atom_site_refinement_flags
N1 N 0.6561(10) 0.1829(8) 0.9608(18) 0.051(4) Uani 1 1 d .
N3 N 0.5465(10) 0.1129(8) 1.0143(18) 0.051(5) Uani 1 1 d .
N2 N 0.5220(12) 0.2033(8) 0.913(2) 0.065(6) Uani 1 1 d .
N4 N 0.7510(9) 0.0581(6) 0.7547(17) 0.037(4) Uani 1 1 d .
N5 N 0.8614(11) 0.1459(8) 1.0327(18) 0.054(5) Uani 1 1 d U
C22 C 1.014(2) 0.1701(11) 0.974(3) 0.101(12) Uani 1 1 d .
H22A H 1.0230 0.1934 1.0621 0.152 Uiso 1 1 calc R
H22B H 0.9957 0.1973 0.8976 0.152 Uiso 1 1 calc R
H22C H 1.0640 0.1504 0.9455 0.152 Uiso 1 1 calc R
C18 C 0.876(2) 0.0475(12) 0.594(4) 0.114(12) Uani 1 1 d .
H18A H 0.9133 0.0170 0.5585 0.171 Uiso 1 1 calc R
H18B H 0.9058 0.0837 0.6234 0.171 Uiso 1 1 calc R
H18C H 0.8373 0.0581 0.5187 0.171 Uiso 1 1 calc R
C10 C 0.5817(14) 0.0714(11) 1.112(3) 0.070(7) Uani 1 1 d .
H10A H 0.6395 0.0792 1.1198 0.104 Uiso 1 1 calc R
H10B H 0.5729 0.0300 1.0781 0.104 Uiso 1 1 calc R
H10C H 0.5570 0.0763 1.2067 0.104 Uiso 1 1 calc R
C7 C 0.5771(19) 0.1650(14) 0.978(3) 0.098(11) Uani 1 1 d .
C9 C 0.460(3) 0.1237(11) 1.017(3) 0.115(15) Uani 1 1 d .
H9A H 0.4424 0.1305 1.1170 0.138 Uiso 1 1 calc R
H9B H 0.4312 0.0874 0.9803 0.138 Uiso 1 1 calc R
C8 C 0.4369(15) 0.1766(11) 0.929(3) 0.068(7) Uani 1 1 d .
H8A H 0.4001 0.2043 0.9795 0.082 Uiso 1 1 calc R
H8B H 0.4132 0.1648 0.8352 0.082 Uiso 1 1 calc R
C13 C 0.7528(11) 0.0980(7) 0.8606(18) 0.032(4) Uani 1 1 d .
C12 C 0.7116(14) 0.1424(8) 0.948(2) 0.049(6) Uani 1 1 d .
C20 C 0.7967(11) 0.1311(9) 0.9668(18) 0.042(5) Uani 1 1 d .
C14 C 0.6769(15) 0.0590(10) 0.639(3) 0.064(7) Uani 1 1 d .
H14 H 0.6937 0.0322 0.5583 0.077 Uiso 1 1 calc R
C17 C 0.8306(12) 0.0221(8) 0.7242(19) 0.041(5) Uani 1 1 d .
H17 H 0.8662 0.0229 0.8109 0.049 Uiso 1 1 calc R
C19 C 0.8026(16) -0.0449(9) 0.693(3) 0.070(7) Uani 1 1 d .
H19A H 0.7826 -0.0477 0.5938 0.105 Uiso 1 1 calc R
H19B H 0.7597 -0.0561 0.7590 0.105 Uiso 1 1 calc R
H19C H 0.8482 -0.0725 0.7054 0.105 Uiso 1 1 calc R
C15 C 0.6134(18) 0.0212(17) 0.729(3) 0.121(13) Uani 1 1 d .
H15A H 0.6049 0.0409 0.8220 0.181 Uiso 1 1 calc R
H15B H 0.6338 -0.0198 0.7445 0.181 Uiso 1 1 calc R
H15C H 0.5623 0.0194 0.6765 0.181 Uiso 1 1 calc R
C21 C 0.9428(14) 0.1170(10) 1.004(2) 0.058(6) Uani 1 1 d U
H21 H 0.9365 0.0949 0.9110 0.069 Uiso 1 1 calc R
C11 C 0.5328(17) 0.2535(11) 0.826(4) 0.104(12) Uani 1 1 d .
H11A H 0.5306 0.2902 0.8847 0.156 Uiso 1 1 calc R
H11B H 0.4902 0.2548 0.7532 0.156 Uiso 1 1 calc R
H11C H 0.5852 0.2509 0.7791 0.156 Uiso 1 1 calc R
C23 C 0.967(2) 0.0756(11) 1.099(2) 0.088(10) Uani 1 1 d .
H23A H 0.9246 0.0699 1.1710 0.133 Uiso 1 1 calc R
H23B H 1.0161 0.0892 1.1463 0.133 Uiso 1 1 calc R
H23C H 0.9765 0.0372 1.0499 0.133 Uiso 1 1 calc R
C24 C 0.8542(17) 0.1826(13) 1.172(4) 0.100(11) Uani 1 1 d .
H24 H 0.9081 0.1834 1.2199 0.120 Uiso 1 1 calc R
C25 C 0.8338(12) 0.2465(8) 1.123(2) 0.046(5) Uani 1 1 d .
H25A H 0.7862 0.2455 1.0613 0.069 Uiso 1 1 calc R
H25B H 0.8792 0.2634 1.0703 0.069 Uiso 1 1 calc R
H25C H 0.8230 0.2718 1.2074 0.069 Uiso 1 1 calc R
C26 C 0.795(2) 0.1573(19) 1.274(3) 0.123(13) Uani 1 1 d .
H26A H 0.7925 0.1833 1.3586 0.184 Uiso 1 1 calc R
H26B H 0.8124 0.1166 1.3027 0.184 Uiso 1 1 calc R
H26C H 0.7425 0.1551 1.2277 0.184 Uiso 1 1 calc R
C16 C 0.6671(12) 0.1153(9) 0.581(2) 0.045(5) Uani 1 1 d U
H16A H 0.6160 0.1170 0.5286 0.068 Uiso 1 1 calc R
H16B H 0.7114 0.1238 0.5153 0.068 Uiso 1 1 calc R
H16C H 0.6669 0.1456 0.6579 0.068 Uiso 1 1 calc R
F1 F 0.0672(16) 0.1048(9) 0.522(3) 0.177(11) Uani 1 1 d .
F2 F -0.0172(11) 0.1598(10) 0.4336(17) 0.120(7) Uani 1 1 d .
F3 F 0.0220(12) 0.1792(11) 0.6376(16) 0.129(8) Uani 1 1 d .
O1 O 0.1587(12) 0.2240(7) 0.539(2) 0.101(8) Uani 1 1 d .
H1 H 0.1600 0.2598 0.5095 0.121 Uiso 1 1 calc R
O2 O 0.1275(13) 0.1865(6) 0.317(2) 0.097(7) Uani 1 1 d .
C2 C 0.1210(17) 0.1933(10) 0.456(2) 0.064(7) Uani 1 1 d .
C1 C 0.0468(17) 0.1602(11) 0.527(3) 0.067(7) Uani 1 1 d .
F4 F 0.4431(10) 0.1035(7) 0.4020(15) 0.092(5) Uani 1 1 d .
F5 F 0.4701(11) 0.1369(9) 0.595(2) 0.136(8) Uani 1 1 d .
F6 F 0.3769(13) 0.0825(9) 0.551(3) 0.151(9) Uani 1 1 d .
O3 O 0.3434(10) 0.2136(7) 0.5860(18) 0.067(4) Uani 1 1 d .
O4 O 0.3323(10) 0.1866(7) 0.3648(18) 0.060(4) Uani 1 1 d .
H4 H 0.3693 0.2012 0.3146 0.072 Uiso 1 1 calc R
C4 C 0.3535(13) 0.1829(9) 0.480(3) 0.045(5) Uani 1 1 d .
C3 C 0.4113(13) 0.1232(10) 0.525(2) 0.044(5) Uani 1 1 d .
F7 F 0.1629(12) 0.0480(6) 0.948(2) 0.120(7) Uani 1 1 d .
F8 F 0.2853(14) 0.0393(7) 0.942(2) 0.140(9) Uani 1 1 d .
F9 F 0.2295(15) 0.0606(6) 0.7504(17) 0.127(9) Uani 1 1 d .
O5 O 0.2527(10) 0.1482(6) 1.0507(13) 0.057(4) Uani 1 1 d .
H5 H 0.2088 0.1473 1.0946 0.068 Uiso 1 1 calc R
O6 O 0.2363(11) 0.1754(6) 0.8212(16) 0.070(5) Uani 1 1 d .
C6 C 0.2403(14) 0.1416(9) 0.922(2) 0.049(5) Uani 1 1 d U
C5 C 0.2341(13) 0.0746(9) 0.878(2) 0.049(5) Uani 1 1 d .
Cl1 Cl 0.2387(3) 0.23344(16) 0.2049(4) 0.0270(12) Uani 1 1 d .

loop_
_atom_site_aniso_label
_atom_site_aniso_U_11
_atom_site_aniso_U_22
_atom_site_aniso_U_33
_atom_site_aniso_U_23
_atom_site_aniso_U_13
_atom_site_aniso_U_12
N1 0.016(10) 0.075(12) 0.063(11) -0.012(9) 0.000(8) 0.002(9)
N3 0.014(10) 0.073(12) 0.067(11) 0.009(9) -0.004(9) 0.017(8)
N2 0.047(14) 0.061(12) 0.088(13) -0.016(10) -0.031(11) 0.003(10)
N4 0.019(9) 0.025(7) 0.067(10) -0.007(7) -0.024(8) 0.012(6)
N5 0.042(9) 0.058(8) 0.061(8) -0.005(6) -0.007(7) 0.004(7)
C22 0.17(3) 0.071(17) 0.063(16) -0.002(12) -0.074(19) 0.049(18)
C18 0.08(3) 0.070(18) 0.20(3) -0.04(2) 0.01(2) -0.040(16)
C10 0.036(15) 0.105(18) 0.067(14) 0.027(13) -0.025(13) 0.010(12)
C7 0.07(2) 0.11(2) 0.11(2) 0.069(19) -0.020(18) -0.037(18)
C9 0.21(5) 0.043(15) 0.09(2) 0.003(14) 0.09(2) 0.006(19)
C8 0.048(18) 0.082(17) 0.075(15) -0.023(13) 0.032(12) 0.024(13)
C13 0.020(11) 0.035(10) 0.042(10) 0.006(8) 0.004(8) 0.006(8)
C12 0.057(16) 0.033(11) 0.058(12) -0.017(9) -0.015(11) -0.014(10)
C20 0.014(11) 0.082(14) 0.029(10) -0.017(9) -0.008(9) -0.002(9)
C14 0.040(16) 0.074(16) 0.078(15) -0.005(12) 0.019(12) -0.034(12)
C17 0.041(13) 0.036(10) 0.045(10) 0.019(8) 0.008(9) 0.030(9)
C19 0.046(17) 0.051(13) 0.115(19) -0.024(12) 0.039(14) 0.007(11)
C15 0.07(2) 0.18(3) 0.12(2) -0.04(2) -0.029(19) -0.09(2)
C21 0.045(9) 0.065(9) 0.063(9) -0.010(8) -0.003(8) -0.008(8)
C11 0.06(2) 0.057(15) 0.19(3) 0.081(18) 0.05(2) 0.037(14)
C23 0.14(3) 0.067(16) 0.054(14) -0.009(12) -0.047(17) -0.013(16)
C24 0.04(2) 0.10(2) 0.15(3) -0.07(2) -0.02(2) -0.002(15)
C25 0.040(14) 0.050(12) 0.047(11) -0.004(9) -0.026(10) -0.005(9)
C26 0.06(3) 0.23(4) 0.08(2) -0.06(2) 0.033(17) -0.02(2)
C16 0.027(8) 0.048(8) 0.060(8) 0.011(7) -0.008(7) 0.010(7)
F1 0.16(3) 0.077(13) 0.29(3) 0.025(15) 0.10(2) 0.050(14)
F2 0.062(13) 0.22(2) 0.076(10) 0.062(11) 0.017(9) -0.016(12)
F3 0.098(16) 0.25(2) 0.038(8) 0.010(10) 0.021(8) 0.004(14)
O1 0.074(14) 0.064(11) 0.163(18) -0.049(12) -0.063(14) 0.006(10)
O2 0.121(19) 0.040(9) 0.132(16) 0.001(9) 0.070(13) -0.030(9)
C2 0.10(2) 0.056(14) 0.038(12) -0.015(10) 0.013(12) -0.038(13)
C1 0.06(2) 0.070(17) 0.068(17) 0.006(12) -0.022(16) -0.021(13)
F4 0.084(13) 0.110(12) 0.083(10) -0.003(8) 0.013(9) 0.046(10)
F5 0.068(13) 0.159(17) 0.178(19) -0.037(14) -0.076(14) 0.002(11)
F6 0.077(16) 0.086(12) 0.29(3) 0.058(15) 0.042(17) 0.047(11)
O3 0.045(11) 0.063(9) 0.093(12) -0.010(9) -0.005(9) 0.011(8)
O4 0.051(12) 0.068(11) 0.060(10) -0.010(8) -0.013(8) 0.006(8)
C4 0.038(15) 0.048(12) 0.049(13) -0.006(10) -0.007(11) 0.014(10)
C3 0.022(13) 0.046(12) 0.063(13) 0.001(10) 0.002(11) -0.016(10)
F7 0.110(16) 0.056(9) 0.195(18) -0.018(10) -0.002(14) -0.052(9)
F8 0.17(2) 0.075(10) 0.176(18) -0.022(11) -0.042(16) 0.085(12)
F9 0.25(3) 0.056(9) 0.070(10) -0.029(7) 0.033(12) -0.045(11)
O5 0.091(14) 0.037(7) 0.043(8) -0.023(6) 0.019(8) -0.010(8)
O6 0.100(15) 0.058(9) 0.053(9) 0.001(7) 0.006(9) -0.011(8)
C6 0.051(10) 0.055(9) 0.041(8) 0.007(7) 0.008(7) -0.003(7)
C5 0.039(15) 0.059(14) 0.048(12) 0.004(10) 0.000(10) -0.007(11)
Cl1 0.038(3) 0.021(2) 0.0216(19) 0.0040(15) 0.0044(16) 0.0005(18)

loop_
_atom_type_symbol
_atom_type_description
_atom_type_scat_dispersion_real
_atom_type_scat_dispersion_imag
_atom_type_scat_source
C C 0.0033 0.0016 'International Tables Vol C Tables 4.2.6.8 and 6.1.1.4'
H H 0.0000 0.0000 'International Tables Vol C Tables 4.2.6.8 and 6.1.1.4'
Cl Cl 0.1484 0.1585 'International Tables Vol C Tables 4.2.6.8 and 6.1.1.4'
F F 0.0171 0.0103 'International Tables Vol C Tables 4.2.6.8 and 6.1.1.4'
N N 0.0061 0.0033 'International Tables Vol C Tables 4.2.6.8 and 6.1.1.4'
O O 0.0106 0.0060 'International Tables Vol C Tables 4.2.6.8 and 6.1.1.4'

loop_
_geom_angle_atom_site_label_1
_geom_angle_atom_site_label_2
_geom_angle_atom_site_label_3
_geom_angle
C12 N1 C7 120(2)
C7 N3 C10 125(2)
C7 N3 C9 104(2)
C10 N3 C9 120(2)
C7 N2 C11 131(2)
C7 N2 C8 109(2)
C11 N2 C8 118.9(19)
C13 N4 C17 117.2(13)
C13 N4 C14 119.8(15)
C17 N4 C14 121.3(15)
C20 N5 C21 123.7(17)
C20 N5 C24 118(2)
C21 N5 C24 116.4(17)
C21 C22 H22A 109.5
C21 C22 H22B 109.5
H22A C22 H22B 109.5
C21 C22 H22C 109.5
H22A C22 H22C 109.5
H22B C22 H22C 109.5
C17 C18 H18A 109.5
C17 C18 H18B 109.5
H18A C18 H18B 109.5
C17 C18 H18C 109.5
H18A C18 H18C 109.5
H18B C18 H18C 109.5
N3 C10 H10A 109.5
N3 C10 H10B 109.5
H10A C10 H10B 109.5
N3 C10 H10C 109.5
H10A C10 H10C 109.5
H10B C10 H10C 109.5
N3 C7 N1 131(3)
N3 C7 N2 113(2)
N1 C7 N2 114(2)
N3 C9 C8 112(2)
N3 C9 H9A 109.3
C8 C9 H9A 109.3
N3 C9 H9B 109.3
C8 C9 H9B 109.3
H9A C9 H9B 108.0
C9 C8 N2 97(2)
C9 C8 H8A 112.3
N2 C8 H8A 112.3
C9 C8 H8B 112.3
N2 C8 H8B 112.3
H8A C8 H8B 109.9
N4 C13 C20 150.1(17)
N4 C13 C12 149.5(17)
C20 C13 C12 60.3(13)
N1 C12 C20 144.0(17)
N1 C12 C13 149.1(18)
C20 C12 C13 59.0(14)
N5 C20 C13 152.8(19)
N5 C20 C12 146.4(18)
C13 C20 C12 60.7(12)
C16 C14 C15 128(2)
C16 C14 N4 111.1(16)
C15 C14 N4 98.4(17)
C16 C14 H14 106.0
C15 C14 H14 106.0
N4 C14 H14 106.0
C18 C17 N4 112.0(17)
C18 C17 C19 110.0(18)
N4 C17 C19 105.1(16)
C18 C17 H17 109.9
N4 C17 H17 109.9
C19 C17 H17 109.9
C17 C19 H19A 109.5
C17 C19 H19B 109.5
H19A C19 H19B 109.5
C17 C19 H19C 109.5
H19A C19 H19C 109.5
H19B C19 H19C 109.5
C14 C15 H15A 109.5
C14 C15 H15B 109.5
H15A C15 H15B 109.5
C14 C15 H15C 109.5
H15A C15 H15C 109.5
H15B C15 H15C 109.5
C23 C21 N5 115(2)
C23 C21 C22 112(2)
N5 C21 C22 111.2(18)
C23 C21 H21 105.6
N5 C21 H21 105.6
C22 C21 H21 105.6
N2 C11 H11A 109.5
N2 C11 H11B 109.5
H11A C11 H11B 109.5
N2 C11 H11C 109.5
H11A C11 H11C 109.5
H11B C11 H11C 109.5
C21 C23 H23A 109.5
C21 C23 H23B 109.5
H23A C23 H23B 109.5
C21 C23 H23C 109.5
H23A C23 H23C 109.5
H23B C23 H23C 109.5
C26 C24 C25 113(3)
C26 C24 N5 113(2)
C25 C24 N5 105(2)
C26 C24 H24 108.3
C25 C24 H24 108.3
N5 C24 H24 108.3
C24 C25 H25A 109.5
C24 C25 H25B 109.5
H25A C25 H25B 109.5
C24 C25 H25C 109.5
H25A C25 H25C 109.5
H25B C25 H25C 109.5
C24 C26 H26A 109.5
C24 C26 H26B 109.5
H26A C26 H26B 109.5
C24 C26 H26C 109.5
H26A C26 H26C 109.5
H26B C26 H26C 109.5
C14 C16 H16A 109.5
C14 C16 H16B 109.5
H16A C16 H16B 109.5
C14 C16 H16C 109.5
H16A C16 H16C 109.5
H16B C16 H16C 109.5
C2 O1 H1 109.5
O1 C2 O2 131(2)
O1 C2 C1 113(2)
O2 C2 C1 115.4(19)
F3 C1 F1 118(3)
F3 C1 F2 106(3)
F1 C1 F2 100(2)
F3 C1 C2 118(2)
F1 C1 C2 103(2)
F2 C1 C2 110(2)
C4 O4 H4 109.5
O4 C4 O3 134(2)
O4 C4 C3 117.7(19)
O3 C4 C3 108.7(18)
F6 C3 F5 120(3)
F6 C3 F4 98(2)
F5 C3 F4 103(2)
F6 C3 C4 114(2)
F5 C3 C4 113.2(19)
F4 C3 C4 105.8(17)
C6 O5 H5 109.5
O6 C6 O5 134(2)
O6 C6 C5 112.8(18)
O5 C6 C5 112.7(17)
F9 C5 F8 109(2)
F9 C5 F7 106.3(18)
F8 C5 F7 94.8(18)
F9 C5 C6 120.1(17)
F8 C5 C6 114.6(18)
F7 C5 C6 108.7(17)

loop_
_geom_bond_atom_site_label_1
_geom_bond_atom_site_label_2
_geom_bond_distance
N1 C12 1.29(3)
N1 C7 1.38(3)
N3 C7 1.30(3)
N3 C10 1.42(2)
N3 C9 1.47(4)
N2 C7 1.39(3)
N2 C11 1.39(3)
N2 C8 1.54(3)
N4 C13 1.33(2)
N4 C17 1.57(2)
N4 C14 1.64(3)
N5 C20 1.28(2)
N5 C21 1.52(3)
N5 C24 1.54(3)
C22 C21 1.69(4)
C22 H22A 0.9800
C22 H22B 0.9800
C22 H22C 0.9800
C18 C17 1.54(4)
C18 H18A 0.9800
C18 H18B 0.9800
C18 H18C 0.9800
C10 H10A 0.9800
C10 H10B 0.9800
C10 H10C 0.9800
C9 C8 1.48(4)
C9 H9A 0.9900
C9 H9B 0.9900
C8 H8A 0.9900
C8 H8B 0.9900
C13 C20 1.43(2)
C13 C12 1.45(3)
C12 C20 1.45(3)
C14 C16 1.37(3)
C14 C15 1.59(4)
C14 H14 1.0000
C17 C19 1.58(3)
C17 H17 1.0000
C19 H19A 0.9800
C19 H19B 0.9800
C19 H19C 0.9800
C15 H15A 0.9800
C15 H15B 0.9800
C15 H15C 0.9800
C21 C23 1.34(3)
C21 H21 1.0000
C11 H11A 0.9800
C11 H11B 0.9800
C11 H11C 0.9800
C23 H23A 0.9800
C23 H23B 0.9800
C23 H23C 0.9800
C24 C26 1.48(4)
C24 C25 1.52(4)
C24 H24 1.0000
C25 H25A 0.9800
C25 H25B 0.9800
C25 H25C 0.9800
C26 H26A 0.9800
C26 H26B 0.9800
C26 H26C 0.9800
C16 H16A 0.9800
C16 H16B 0.9800
C16 H16C 0.9800
F1 C1 1.27(3)
F2 C1 1.37(3)
F3 C1 1.19(3)
O1 C2 1.20(2)
O1 H1 0.8400
O2 C2 1.31(3)
C2 C1 1.59(4)
F4 C3 1.34(3)
F5 C3 1.21(2)
F6 C3 1.10(2)
O3 C4 1.21(2)
O4 C4 1.13(2)
O4 H4 0.8400
C4 C3 1.69(3)
F7 C5 1.48(3)
F8 C5 1.30(3)
F9 C5 1.23(2)
O5 C6 1.23(2)
O5 H5 0.8400
O6 C6 1.20(2)
C6 C5 1.54(3)

loop_
_geom_torsion_atom_site_label_1
_geom_torsion_atom_site_label_2
_geom_torsion_atom_site_label_3
_geom_torsion_atom_site_label_4
_geom_torsion
C10 N3 C7 N1 35(5)
C9 N3 C7 N1 179(3)
C10 N3 C7 N2 -163(2)
C9 N3 C7 N2 -19(3)
C12 N1 C7 N3 16(4)
C12 N1 C7 N2 -146(2)
C11 N2 C7 N3 -160(3)
C8 N2 C7 N3 11(4)
C11 N2 C7 N1 5(5)
C8 N2 C7 N1 176(2)
C7 N3 C9 C8 22(3)
C10 N3 C9 C8 168(2)
N3 C9 C8 N2 -15(2)
C7 N2 C8 C9 3(3)
C11 N2 C8 C9 175(2)
C17 N4 C13 C20 7(4)
C14 N4 C13 C20 -158(3)
C17 N4 C13 C12 -178(3)
C14 N4 C13 C12 17(4)
C7 N1 C12 C20 -156(3)
C7 N1 C12 C13 77(5)
N4 C13 C12 N1 -30(6)
C20 C13 C12 N1 147(4)
N4 C13 C12 C20 -177(3)
C21 N5 C20 C13 -4(5)
C24 N5 C20 C13 -168(4)
C21 N5 C20 C12 -178(3)
C24 N5 C20 C12 17(5)
N4 C13 C20 N5 1(7)
C12 C13 C20 N5 -176(5)
N4 C13 C20 C12 177(3)
N1 C12 C20 N5 26(6)
C13 C12 C20 N5 177(4)
N1 C12 C20 C13 -151(4)
C13 N4 C14 C16 53(3)
C17 N4 C14 C16 -112(2)
C13 N4 C14 C15 -83(2)
C17 N4 C14 C15 112(2)
C13 N4 C17 C18 -101(2)
C14 N4 C17 C18 64(2)
C13 N4 C17 C19 139.2(18)
C14 N4 C17 C19 -55(2)
C20 N5 C21 C23 -102(2)
C24 N5 C21 C23 63(3)
C20 N5 C21 C22 129(2)
C24 N5 C21 C22 -67(2)
C20 N5 C24 C26 49(3)
C21 N5 C24 C26 -117(3)
C20 N5 C24 C25 -75(3)
C21 N5 C24 C25 119(2)
O1 C2 C1 F3 20(4)
O2 C2 C1 F3 -156(3)
O1 C2 C1 F1 -112(3)
O2 C2 C1 F1 73(3)
O1 C2 C1 F2 142(2)
O2 C2 C1 F2 -34(3)
O4 C4 C3 F6 -85(3)
O3 C4 C3 F6 95(3)
O4 C4 C3 F5 133(2)
O3 C4 C3 F5 -47(3)
O4 C4 C3 F4 21(3)
O3 C4 C3 F4 -159.0(19)
O6 C6 C5 F9 3(3)
O5 C6 C5 F9 -173(2)
O6 C6 C5 F8 136(2)
O5 C6 C5 F8 -40(3)
O6 C6 C5 F7 -119(2)
O5 C6 C5 F7 64(2)
